data_1550606
loop_
_publ_author_name
'Sharma, Mahendra Kumar'
'Sinhababu, Soumen'
'Mahawar, Pritam'
'Mukherjee, Goutam'
'Pandey, Bhawana'
'Rajaraman, Gopalan'
'Selvarajan, Nagendran'

_publ_section_title
;
 Donor-Acceptor-Stabilized Germanium Analogues of Acid Chloride, Ester,
 and Acyl Pyrrole Compounds: Synthesis and Reactivity
;
_journal_name_full 'Chemical Science'
_journal_paper_doi 10.1039/C8SC05380D
_journal_year 2019
_chemical_formula_moiety 'C39 H41 B F15 Ge N3 O Si2'
_chemical_formula_sum 'C39 H41 B F15 Ge N3 O Si2'
_chemical_formula_weight 992.35
_chemical_name_systematic
;
 ?
;
_space_group_crystal_system triclinic
_space_group_IT_number 2
_space_group_name_Hall '-P 1'
_space_group_name_H-M_alt 'P -1'
_symmetry_space_group_name_Hall '-P 1'
_symmetry_space_group_name_H-M 'P -1'
_atom_sites_solution_hydrogens geom
_audit_creation_date 2017-11-10
_audit_creation_method
;
Olex2 1.2
(compiled 2017.03.28 svn.r3405 for OlexSys, GUI svn.r5337)
;
_audit_update_record
;
2018-06-22 deposited with the CCDC.    2019-02-18 downloaded from the CCDC.
;
_cell_angle_alpha 83.572(2)
_cell_angle_beta 87.402(2)
_cell_angle_gamma 73.342(2)
_cell_formula_units_Z 2
_cell_length_a 11.6826(7)
_cell_length_b 12.4053(8)
_cell_length_c 17.1901(11)
_cell_measurement_reflns_used 9897
_cell_measurement_temperature 103(2)
_cell_measurement_theta_max 32.28
_cell_measurement_theta_min 2.53
_cell_volume 2371.5(3)
_computing_cell_refinement 'SAINT v8.37A (Bruker, 2015)'
_computing_data_reduction 'SAINT v8.37A (Bruker, 2015)'
_computing_molecular_graphics 'Olex2 (Dolomanov et al., 2009)'
_computing_publication_material 'Olex2 (Dolomanov et al., 2009)'
_computing_structure_refinement 'ShelXL (Sheldrick, 2015)'
_diffrn_ambient_temperature 102.71
_diffrn_measured_fraction_theta_full 0.997
_diffrn_measured_fraction_theta_max 0.913
_diffrn_measurement_device_type 'Bruker APEX-II CCD'
_diffrn_measurement_method '\f and \w scans'
_diffrn_radiation_type MoK\a
_diffrn_radiation_wavelength 0.71073
_diffrn_reflns_av_R_equivalents 0.1647
_diffrn_reflns_av_unetI/netI 0.0887
_diffrn_reflns_Laue_measured_fraction_full 0.997
_diffrn_reflns_Laue_measured_fraction_max 0.913
_diffrn_reflns_limit_h_max 16
_diffrn_reflns_limit_h_min -17
_diffrn_reflns_limit_k_max 17
_diffrn_reflns_limit_k_min -18
_diffrn_reflns_limit_l_max 26
_diffrn_reflns_limit_l_min -24
_diffrn_reflns_number 62263
_diffrn_reflns_point_group_measured_fraction_full 0.997
_diffrn_reflns_point_group_measured_fraction_max 0.913
_diffrn_reflns_theta_full 25.242
_diffrn_reflns_theta_max 32.561
_diffrn_reflns_theta_min 1.991
_diffrn_standards_number 0
_exptl_absorpt_coefficient_mu 0.788
_exptl_absorpt_correction_type none
_exptl_crystal_colour yellow
_exptl_crystal_density_diffrn 1.390
_exptl_crystal_description block
_exptl_crystal_F_000 1008
_exptl_crystal_size_max 0.25
_exptl_crystal_size_mid 0.20
_exptl_crystal_size_min 0.17
_refine_diff_density_max 0.915
_refine_diff_density_min -1.854
_refine_diff_density_rms 0.099
_refine_ls_extinction_method none
_refine_ls_goodness_of_fit_ref 1.022
_refine_ls_hydrogen_treatment constr
_refine_ls_matrix_type full
_refine_ls_number_parameters 569
_refine_ls_number_reflns 15738
_refine_ls_number_restraints 0
_refine_ls_restrained_S_all 1.022
_refine_ls_R_factor_all 0.0617
_refine_ls_R_factor_gt 0.0480
_refine_ls_shift/su_max 0.004
_refine_ls_shift/su_mean 0.000
_refine_ls_structure_factor_coef Fsqd
_refine_ls_weighting_details 'w=1/[\s^2^(Fo^2^)+(0.0300P)^2^+1.6565P] where P=(Fo^2^+2Fc^2^)/3'
_refine_ls_weighting_scheme calc
_refine_ls_wR_factor_gt 0.1174
_refine_ls_wR_factor_ref 0.1253
_reflns_Friedel_coverage 0.000
_reflns_number_gt 13007
_reflns_number_total 15738
_reflns_threshold_expression 'I > 2\s(I)'
_cod_data_source_file c8sc05380d2.cif
_cod_data_source_block Compound_22__msh22_0m_a
_cod_database_code 1550606
_shelxl_version_number 2013-4
_shelx_space_group_comment
;
The symmetry employed for this shelxl refinement is uniquely defined
by the following loop, which should always be used as a source of
symmetry information in preference to the above space-group names.
They are only intended as comments.
;
_olex2_refinement_description
;
1. Fixed Uiso
 At 1.2 times of:
  All C(H) groups, All C(H,H) groups
 At 1.5 times of:
  All C(H,H,H) groups
2.a Ternary CH refined with riding coordinates:
 C9(H9), C13(H13)
2.b Secondary CH2 refined with riding coordinates:
 C8(H8A,H8B), C12(H12A,H12B)
2.c Aromatic/amide H refined with riding coordinates:
 C3(H3), C2(H2), C6(H6), C4(H4), C5(H5)
2.d Idealised Me refined as rotating group:
 C20(H20A,H20B,H20C), C19(H19A,H19B,H19C), C10(H10A,H10B,H10C), C11(H11A,H11B,
 H11C), C21(H21A,H21B,H21C), C15(H15A,H15B,H15C), C16(H16A,H16B,H16C), C17(H17A,
 H17B,H17C), C18(H18A,H18B,H18C), C14(H14A,H14B,H14C)
;
_olex2_submission_special_instructions 'No special instructions were received'

loop_
_space_group_symop_operation_xyz
'x, y, z'
'-x, -y, -z'

loop_
_atom_site_label
_atom_site_type_symbol
_atom_site_fract_x
_atom_site_fract_y
_atom_site_fract_z
_atom_site_U_iso_or_equiv
_atom_site_adp_type
_atom_site_occupancy
_atom_site_site_symmetry_order
_atom_site_calc_flag
_atom_site_refinement_flags_posn
Ge1 Ge 0.79151(2) 0.47965(2) 0.76033(2) 0.01178(5) Uani 1 1 d .
Si2 Si 0.99510(4) 0.57243(4) 0.79113(3) 0.01430(9) Uani 1 1 d .
Si1 Si 0.53118(5) 0.44567(5) 0.74755(3) 0.01971(11) Uani 1 1 d .
F10 F 0.69035(10) 0.67737(10) 0.61777(6) 0.0212(2) Uani 1 1 d .
F15 F 0.92367(10) 0.68773(9) 0.61988(6) 0.0195(2) Uani 1 1 d .
F1 F 0.66642(10) 0.61654(9) 0.89993(7) 0.0201(2) Uani 1 1 d .
F2 F 0.68228(12) 0.63850(11) 1.05087(7) 0.0288(3) Uani 1 1 d .
F11 F 0.65543(11) 0.96909(9) 0.75840(7) 0.0238(3) Uani 1 1 d .
F5 F 0.86331(11) 0.90053(10) 0.83501(7) 0.0244(2) Uani 1 1 d .
F6 F 0.51318(11) 0.82314(11) 0.85178(7) 0.0288(3) Uani 1 1 d .
F14 F 0.95126(13) 0.84554(10) 0.51282(7) 0.0298(3) Uani 1 1 d .
F4 F 0.87833(13) 0.91971(12) 0.98479(8) 0.0319(3) Uani 1 1 d .
F9 F 0.47563(12) 0.73484(12) 0.55410(7) 0.0312(3) Uani 1 1 d .
F12 F 0.68609(13) 1.12644(9) 0.64791(8) 0.0317(3) Uani 1 1 d .
F8 F 0.27634(12) 0.83301(15) 0.63901(9) 0.0421(4) Uani 1 1 d .
F3 F 0.78995(14) 0.78926(13) 1.09621(7) 0.0370(3) Uani 1 1 d .
F13 F 0.83483(14) 1.06744(10) 0.52303(8) 0.0344(3) Uani 1 1 d .
O3 O 0.63799(11) 0.50700(11) 0.75379(8) 0.0177(2) Uani 1 1 d .
F7 F 0.30319(12) 0.87399(15) 0.78889(8) 0.0435(4) Uani 1 1 d .
N0AA N 0.86275(13) 0.38621(12) 0.68304(8) 0.0137(3) Uani 1 1 d .
N2 N 0.84942(13) 0.35205(12) 0.83217(8) 0.0146(3) Uani 1 1 d .
N1 N 0.84268(13) 0.60077(12) 0.76579(8) 0.0133(3) Uani 1 1 d .
C1 C 0.91313(15) 0.27770(14) 0.71135(10) 0.0148(3) Uani 1 1 d .
C8 C 0.88324(16) 0.43458(15) 0.60299(9) 0.0151(3) Uani 1 1 d .
H8A H 0.9570 0.3845 0.5816 0.018 Uiso 1 1 calc R
H8B H 0.8975 0.5088 0.6062 0.018 Uiso 1 1 calc R
C7 C 0.90655(15) 0.25803(14) 0.79695(10) 0.0146(3) Uani 1 1 d .
C20 C 1.02170(17) 0.54373(17) 0.89916(11) 0.0205(3) Uani 1 1 d .
H20A H 0.9752 0.6092 0.9252 0.031 Uiso 1 1 calc GR
H20B H 1.1069 0.5302 0.9090 0.031 Uiso 1 1 calc GR
H20C H 0.9969 0.4769 0.9198 0.031 Uiso 1 1 calc GR
C24 C 0.72732(18) 0.70265(17) 0.99675(11) 0.0215(4) Uani 1 1 d .
C28 C 0.61727(16) 0.74560(14) 0.73887(10) 0.0162(3) Uani 1 1 d .
C27 C 0.81518(17) 0.83254(15) 0.88493(10) 0.0184(3) Uani 1 1 d .
C22 C 0.76279(15) 0.75730(15) 0.85774(10) 0.0159(3) Uani 1 1 d .
C33 C 0.59629(16) 0.72715(15) 0.66295(10) 0.0179(3) Uani 1 1 d .
C39 C 0.86436(16) 0.79487(14) 0.63325(10) 0.0163(3) Uani 1 1 d .
C3 C 1.02614(17) 0.08165(16) 0.67526(12) 0.0213(4) Uani 1 1 d .
H3 H 1.0538 0.0439 0.6299 0.026 Uiso 1 1 calc R
C34 C 0.79298(16) 0.81869(14) 0.69950(10) 0.0155(3) Uani 1 1 d .
C29 C 0.51210(17) 0.79666(17) 0.77818(11) 0.0212(4) Uani 1 1 d .
C23 C 0.71987(16) 0.69330(15) 0.91821(10) 0.0170(3) Uani 1 1 d .
C2 C 0.96790(17) 0.19569(15) 0.66113(11) 0.0193(3) Uani 1 1 d .
H2 H 0.9643 0.2237 0.6073 0.023 Uiso 1 1 calc R
C19 C 1.09052(16) 0.44416(16) 0.74769(11) 0.0200(3) Uani 1 1 d .
H19A H 1.0724 0.3765 0.7739 0.030 Uiso 1 1 calc GR
H19B H 1.1750 0.4381 0.7547 0.030 Uiso 1 1 calc GR
H19C H 1.0741 0.4507 0.6917 0.030 Uiso 1 1 calc GR
C9 C 0.78252(17) 0.45110(15) 0.54539(10) 0.0173(3) Uani 1 1 d .
H9 H 0.7064 0.4960 0.5690 0.021 Uiso 1 1 calc R
C13 C 0.75671(18) 0.29185(16) 0.96055(11) 0.0206(4) Uani 1 1 d .
H13 H 0.7466 0.2333 0.9280 0.025 Uiso 1 1 calc R
C6 C 0.95864(16) 0.15501(15) 0.84136(11) 0.0180(3) Uani 1 1 d .
H6 H 0.9498 0.1579 0.8964 0.022 Uiso 1 1 calc R
C4 C 1.05027(17) 0.01397(15) 0.74614(12) 0.0216(4) Uani 1 1 d .
H4 H 1.0907 -0.0639 0.7438 0.026 Uiso 1 1 calc R
C12 C 0.84520(16) 0.35049(15) 0.91792(10) 0.0164(3) Uani 1 1 d .
H12A H 0.8238 0.4295 0.9312 0.020 Uiso 1 1 calc R
H12B H 0.9263 0.3119 0.9382 0.020 Uiso 1 1 calc R
C10 C 0.7647(2) 0.34130(17) 0.52442(13) 0.0261(4) Uani 1 1 d .
H10A H 0.8355 0.2999 0.4961 0.039 Uiso 1 1 calc GR
H10B H 0.6945 0.3582 0.4912 0.039 Uiso 1 1 calc GR
H10C H 0.7527 0.2949 0.5724 0.039 Uiso 1 1 calc GR
C38 C 0.87997(18) 0.87608(16) 0.57511(11) 0.0211(4) Uani 1 1 d .
C11 C 0.8118(2) 0.52056(19) 0.47189(11) 0.0272(4) Uani 1 1 d .
H11A H 0.8184 0.5930 0.4858 0.041 Uiso 1 1 calc GR
H11B H 0.7480 0.5344 0.4338 0.041 Uiso 1 1 calc GR
H11C H 0.8876 0.4787 0.4490 0.041 Uiso 1 1 calc GR
C35 C 0.73399(17) 0.93399(15) 0.69983(11) 0.0184(3) Uani 1 1 d .
C21 C 1.06254(17) 0.68999(16) 0.75924(12) 0.0219(4) Uani 1 1 d .
H21A H 1.0784 0.6926 0.7027 0.033 Uiso 1 1 calc GR
H21B H 1.1376 0.6771 0.7869 0.033 Uiso 1 1 calc GR
H21C H 1.0070 0.7620 0.7714 0.033 Uiso 1 1 calc GR
C25 C 0.78115(19) 0.77874(18) 1.02008(11) 0.0246(4) Uani 1 1 d .
C31 C 0.38547(18) 0.8062(2) 0.67068(13) 0.0284(4) Uani 1 1 d .
C36 C 0.74670(19) 1.01751(15) 0.64317(12) 0.0225(4) Uani 1 1 d .
C15 C 0.63492(19) 0.37650(18) 0.97135(12) 0.0260(4) Uani 1 1 d .
H15A H 0.5787 0.3364 0.9949 0.039 Uiso 1 1 calc GR
H15B H 0.6053 0.4156 0.9203 0.039 Uiso 1 1 calc GR
H15C H 0.6425 0.4319 1.0057 0.039 Uiso 1 1 calc GR
C5 C 1.02098(17) 0.04945(16) 0.81917(12) 0.0214(4) Uani 1 1 d .
H5 H 1.0477 -0.0074 0.8614 0.026 Uiso 1 1 calc R
C37 C 0.8213(2) 0.98846(16) 0.57947(11) 0.0236(4) Uani 1 1 d .
C16 C 0.40203(18) 0.5278(2) 0.80393(15) 0.0311(5) Uani 1 1 d .
H16A H 0.4290 0.5375 0.8552 0.047 Uiso 1 1 calc GR
H16B H 0.3412 0.4870 0.8112 0.047 Uiso 1 1 calc GR
H16C H 0.3678 0.6022 0.7752 0.047 Uiso 1 1 calc GR
C26 C 0.82553(18) 0.84451(17) 0.96341(11) 0.0230(4) Uani 1 1 d .
C32 C 0.48612(18) 0.75588(17) 0.62786(11) 0.0234(4) Uani 1 1 d .
C30 C 0.39931(18) 0.8259(2) 0.74567(12) 0.0287(5) Uani 1 1 d .
C17 C 0.4875(2) 0.4539(2) 0.64403(14) 0.0352(5) Uani 1 1 d .
H17A H 0.4691 0.5326 0.6205 0.053 Uiso 1 1 calc GR
H17B H 0.4168 0.4269 0.6420 0.053 Uiso 1 1 calc GR
H17C H 0.5535 0.4067 0.6149 0.053 Uiso 1 1 calc GR
B1 B 0.75684(17) 0.72613(16) 0.76684(11) 0.0145(3) Uani 1 1 d .
C18 C 0.5772(2) 0.29339(18) 0.78563(14) 0.0289(4) Uani 1 1 d .
H18A H 0.6568 0.2570 0.7650 0.043 Uiso 1 1 calc GR
H18B H 0.5198 0.2566 0.7691 0.043 Uiso 1 1 calc GR
H18C H 0.5792 0.2863 0.8429 0.043 Uiso 1 1 calc GR
C14 C 0.8067(2) 0.2329(2) 1.04011(12) 0.0340(5) Uani 1 1 d .
H14A H 0.8214 0.2886 1.0716 0.051 Uiso 1 1 calc GR
H14B H 0.8818 0.1745 1.0321 0.051 Uiso 1 1 calc GR
H14C H 0.7488 0.1979 1.0675 0.051 Uiso 1 1 calc GR

loop_
_atom_site_aniso_label
_atom_site_aniso_U_11
_atom_site_aniso_U_22
_atom_site_aniso_U_33
_atom_site_aniso_U_23
_atom_site_aniso_U_13
_atom_site_aniso_U_12
Ge1 0.01136(8) 0.01251(8) 0.01033(8) -0.00130(6) 0.00163(6) -0.00178(6)
Si2 0.0122(2) 0.0155(2) 0.0140(2) -0.00074(16) 0.00101(16) -0.00266(17)
Si1 0.0142(2) 0.0250(3) 0.0206(2) -0.00169(19) 0.00014(18) -0.0068(2)
F10 0.0192(5) 0.0237(5) 0.0177(5) -0.0073(4) 0.0023(4) 0.0000(4)
F15 0.0230(5) 0.0135(5) 0.0190(5) -0.0038(4) 0.0069(4) -0.0004(4)
F1 0.0212(5) 0.0197(5) 0.0198(5) -0.0024(4) 0.0047(4) -0.0070(4)
F2 0.0343(7) 0.0351(7) 0.0158(5) 0.0026(5) 0.0055(5) -0.0108(6)
F11 0.0265(6) 0.0190(5) 0.0220(5) -0.0061(4) 0.0100(5) -0.0001(5)
F5 0.0287(6) 0.0264(6) 0.0227(5) -0.0056(5) 0.0055(5) -0.0151(5)
F6 0.0210(6) 0.0394(7) 0.0178(5) -0.0059(5) 0.0045(4) 0.0050(5)
F14 0.0409(7) 0.0254(6) 0.0196(5) -0.0029(4) 0.0169(5) -0.0061(5)
F4 0.0350(7) 0.0398(7) 0.0285(6) -0.0151(5) -0.0008(5) -0.0183(6)
F9 0.0285(6) 0.0418(7) 0.0223(6) -0.0046(5) -0.0073(5) -0.0068(6)
F12 0.0423(8) 0.0113(5) 0.0349(7) -0.0010(5) 0.0095(6) 0.0008(5)
F8 0.0161(6) 0.0676(10) 0.0347(7) 0.0029(7) -0.0079(5) -0.0012(6)
F3 0.0461(8) 0.0530(9) 0.0149(5) -0.0098(5) -0.0013(5) -0.0164(7)
F13 0.0536(9) 0.0195(6) 0.0259(6) 0.0056(5) 0.0108(6) -0.0082(6)
O3 0.0117(5) 0.0193(6) 0.0218(6) -0.0033(5) 0.0004(4) -0.0038(5)
F7 0.0157(6) 0.0687(10) 0.0306(7) -0.0008(7) 0.0074(5) 0.0099(6)
N0AA 0.0154(6) 0.0138(6) 0.0102(6) -0.0022(5) 0.0024(5) -0.0016(5)
N2 0.0168(7) 0.0154(6) 0.0104(6) -0.0003(5) 0.0013(5) -0.0034(5)
N1 0.0132(6) 0.0123(6) 0.0138(6) -0.0018(5) 0.0023(5) -0.0030(5)
C1 0.0133(7) 0.0158(7) 0.0149(7) -0.0020(6) 0.0011(5) -0.0033(6)
C8 0.0168(7) 0.0158(7) 0.0125(7) -0.0001(6) 0.0023(6) -0.0052(6)
C7 0.0140(7) 0.0150(7) 0.0140(7) -0.0008(6) 0.0006(5) -0.0036(6)
C20 0.0186(8) 0.0263(9) 0.0162(7) 0.0008(7) -0.0026(6) -0.0065(7)
C24 0.0223(9) 0.0235(9) 0.0151(7) 0.0010(6) 0.0033(6) -0.0025(7)
C28 0.0154(7) 0.0147(7) 0.0158(7) -0.0006(6) 0.0019(6) -0.0006(6)
C27 0.0193(8) 0.0191(8) 0.0167(7) -0.0040(6) 0.0044(6) -0.0049(7)
C22 0.0141(7) 0.0169(8) 0.0146(7) -0.0030(6) 0.0032(6) -0.0009(6)
C33 0.0158(8) 0.0165(8) 0.0180(8) -0.0012(6) 0.0019(6) 0.0002(6)
C39 0.0183(8) 0.0134(7) 0.0155(7) -0.0033(6) 0.0029(6) -0.0014(6)
C3 0.0201(8) 0.0175(8) 0.0240(9) -0.0058(7) 0.0029(7) -0.0008(7)
C34 0.0157(7) 0.0144(7) 0.0149(7) -0.0028(6) 0.0026(6) -0.0020(6)
C29 0.0169(8) 0.0251(9) 0.0166(8) -0.0012(7) 0.0024(6) 0.0011(7)
C23 0.0154(7) 0.0178(8) 0.0164(7) -0.0038(6) 0.0024(6) -0.0022(6)
C2 0.0213(8) 0.0178(8) 0.0160(7) -0.0025(6) 0.0024(6) -0.0009(7)
C19 0.0153(8) 0.0215(8) 0.0214(8) -0.0036(7) -0.0003(6) -0.0018(7)
C9 0.0206(8) 0.0179(8) 0.0136(7) -0.0001(6) -0.0008(6) -0.0063(7)
C13 0.0237(9) 0.0234(9) 0.0151(7) 0.0006(6) 0.0029(6) -0.0090(7)
C6 0.0176(8) 0.0174(8) 0.0181(8) 0.0014(6) -0.0017(6) -0.0045(7)
C4 0.0173(8) 0.0122(7) 0.0318(10) -0.0022(7) -0.0007(7) 0.0012(6)
C12 0.0186(8) 0.0190(8) 0.0120(7) -0.0010(6) 0.0010(6) -0.0062(7)
C10 0.0294(10) 0.0226(9) 0.0273(10) -0.0061(8) -0.0070(8) -0.0064(8)
C38 0.0266(9) 0.0203(8) 0.0146(7) -0.0032(6) 0.0073(7) -0.0042(7)
C11 0.0308(10) 0.0342(11) 0.0166(8) 0.0061(7) -0.0048(7) -0.0117(9)
C35 0.0201(8) 0.0164(8) 0.0174(7) -0.0055(6) 0.0056(6) -0.0024(7)
C21 0.0161(8) 0.0225(9) 0.0270(9) 0.0009(7) 0.0009(7) -0.0068(7)
C25 0.0264(10) 0.0309(10) 0.0155(8) -0.0069(7) 0.0016(7) -0.0052(8)
C31 0.0141(8) 0.0376(11) 0.0278(10) 0.0040(8) -0.0034(7) -0.0007(8)
C36 0.0274(10) 0.0127(8) 0.0243(9) -0.0023(7) 0.0037(7) -0.0011(7)
C15 0.0253(10) 0.0296(10) 0.0243(9) -0.0060(8) 0.0087(7) -0.0096(8)
C5 0.0190(8) 0.0160(8) 0.0272(9) 0.0028(7) -0.0020(7) -0.0035(7)
C37 0.0320(10) 0.0170(8) 0.0196(8) 0.0013(7) 0.0035(7) -0.0054(8)
C16 0.0142(8) 0.0359(11) 0.0393(12) 0.0003(9) 0.0078(8) -0.0040(8)
C26 0.0236(9) 0.0267(9) 0.0209(8) -0.0100(7) 0.0006(7) -0.0080(8)
C32 0.0216(9) 0.0274(10) 0.0189(8) -0.0004(7) -0.0042(7) -0.0037(8)
C30 0.0151(8) 0.0387(12) 0.0234(9) 0.0016(8) 0.0048(7) 0.0039(8)
C17 0.0331(12) 0.0510(14) 0.0280(10) 0.0010(10) -0.0092(9) -0.0227(11)
B1 0.0141(8) 0.0145(8) 0.0133(7) -0.0014(6) 0.0036(6) -0.0019(7)
C18 0.0302(11) 0.0264(10) 0.0330(11) -0.0047(8) -0.0034(8) -0.0118(9)
C14 0.0401(12) 0.0454(13) 0.0179(9) 0.0112(9) -0.0014(8) -0.0195(11)

loop_
_atom_type_symbol
_atom_type_description
_atom_type_scat_dispersion_real
_atom_type_scat_dispersion_imag
_atom_type_scat_source
C C 0.0033 0.0016 'International Tables Vol C Tables 4.2.6.8 and 6.1.1.4'
H H 0.0000 0.0000 'International Tables Vol C Tables 4.2.6.8 and 6.1.1.4'
F F 0.0171 0.0103 'International Tables Vol C Tables 4.2.6.8 and 6.1.1.4'
Ge Ge 0.1547 1.8001 'International Tables Vol C Tables 4.2.6.8 and 6.1.1.4'
N N 0.0061 0.0033 'International Tables Vol C Tables 4.2.6.8 and 6.1.1.4'
O O 0.0106 0.0060 'International Tables Vol C Tables 4.2.6.8 and 6.1.1.4'
Si Si 0.0817 0.0704 'International Tables Vol C Tables 4.2.6.8 and 6.1.1.4'
B B 0.0013 0.0007 'International Tables Vol C Tables 4.2.6.8 and 6.1.1.4'
Cl Cl 0.1484 0.1585 'International Tables Vol C Tables 4.2.6.8 and 6.1.1.4'

loop_
_geom_angle_atom_site_label_1
_geom_angle_atom_site_label_2
_geom_angle_atom_site_label_3
_geom_angle
O3 Ge1 N0AA 107.82(7)
O3 Ge1 N2 108.80(6)
O3 Ge1 N1 115.16(6)
N0AA Ge1 N2 86.14(6)
N1 Ge1 N0AA 116.32(6)
N1 Ge1 N2 118.83(7)
N1 Si2 C20 113.71(8)
N1 Si2 C19 111.28(8)
N1 Si2 C21 114.56(8)
C19 Si2 C20 105.66(9)
C21 Si2 C20 104.20(9)
C21 Si2 C19 106.70(9)
O3 Si1 C16 105.60(10)
O3 Si1 C17 110.60(9)
O3 Si1 C18 112.66(9)
C17 Si1 C16 109.20(12)
C17 Si1 C18 107.10(12)
C18 Si1 C16 111.69(10)
Si1 O3 Ge1 142.94(8)
C1 N0AA Ge1 113.53(11)
C1 N0AA C8 124.19(14)
C8 N0AA Ge1 120.95(11)
C7 N2 Ge1 112.77(11)
C7 N2 C12 121.19(14)
C12 N2 Ge1 125.86(11)
Si2 N1 Ge1 115.67(8)
B1 N1 Ge1 124.06(12)
B1 N1 Si2 119.02(12)
N0AA C1 C7 113.54(14)
N0AA C1 C2 120.99(15)
C2 C1 C7 125.46(16)
N0AA C8 H8A 108.3
N0AA C8 H8B 108.3
N0AA C8 C9 115.80(14)
H8A C8 H8B 107.4
C9 C8 H8A 108.3
C9 C8 H8B 108.3
N2 C7 C1 113.90(15)
N2 C7 C6 120.96(15)
C6 C7 C1 125.05(15)
Si2 C20 H20A 109.5
Si2 C20 H20B 109.5
Si2 C20 H20C 109.5
H20A C20 H20B 109.5
H20A C20 H20C 109.5
H20B C20 H20C 109.5
F2 C24 C23 120.67(19)
F2 C24 C25 119.66(17)
C23 C24 C25 119.66(18)
C33 C28 B1 119.46(14)
C29 C28 C33 112.21(17)
C29 C28 B1 127.50(17)
F5 C27 C22 121.25(16)
F5 C27 C26 114.16(17)
C22 C27 C26 124.58(17)
C27 C22 C23 112.79(16)
C27 C22 B1 129.08(15)
C23 C22 B1 117.84(16)
F10 C33 C28 118.84(16)
F10 C33 C32 115.34(17)
C32 C33 C28 125.82(16)
F15 C39 C34 121.80(15)
F15 C39 C38 114.11(14)
C38 C39 C34 124.08(16)
C2 C3 H3 115.3
C2 C3 C4 129.49(18)
C4 C3 H3 115.3
C39 C34 C35 112.72(15)
C39 C34 B1 127.15(15)
C35 C34 B1 119.38(14)
F6 C29 C28 121.51(18)
F6 C29 C30 114.47(16)
C30 C29 C28 124.02(18)
F1 C23 C24 116.22(16)
F1 C23 C22 119.03(16)
C24 C23 C22 124.75(18)
C1 C2 H2 114.0
C3 C2 C1 132.04(17)
C3 C2 H2 114.0
Si2 C19 H19A 109.5
Si2 C19 H19B 109.5
Si2 C19 H19C 109.5
H19A C19 H19B 109.5
H19A C19 H19C 109.5
H19B C19 H19C 109.5
C8 C9 H9 108.5
C8 C9 C11 107.01(15)
C10 C9 C8 113.94(15)
C10 C9 H9 108.5
C10 C9 C11 110.38(16)
C11 C9 H9 108.5
C12 C13 H13 108.5
C15 C13 H13 108.5
C15 C13 C12 111.02(16)
C15 C13 C14 110.23(17)
C14 C13 H13 108.5
C14 C13 C12 110.04(17)
C7 C6 H6 114.3
C5 C6 C7 131.40(17)
C5 C6 H6 114.3
C3 C4 H4 117.0
C5 C4 C3 125.92(17)
C5 C4 H4 117.0
N2 C12 C13 115.29(15)
N2 C12 H12A 108.5
N2 C12 H12B 108.5
C13 C12 H12A 108.5
C13 C12 H12B 108.5
H12A C12 H12B 107.5
C9 C10 H10A 109.5
C9 C10 H10B 109.5
C9 C10 H10C 109.5
H10A C10 H10B 109.5
H10A C10 H10C 109.5
H10B C10 H10C 109.5
F14 C38 C39 120.20(16)
F14 C38 C37 119.31(16)
C37 C38 C39 120.48(16)
C9 C11 H11A 109.5
C9 C11 H11B 109.5
C9 C11 H11C 109.5
H11A C11 H11B 109.5
H11A C11 H11C 109.5
H11B C11 H11C 109.5
F11 C35 C34 119.37(15)
F11 C35 C36 115.56(15)
C36 C35 C34 125.05(16)
Si2 C21 H21A 109.5
Si2 C21 H21B 109.5
Si2 C21 H21C 109.5
H21A C21 H21B 109.5
H21A C21 H21C 109.5
H21B C21 H21C 109.5
F3 C25 C24 120.87(18)
F3 C25 C26 120.5(2)
C24 C25 C26 118.58(18)
F8 C31 C32 120.3(2)
F8 C31 C30 121.03(18)
C30 C31 C32 118.62(19)
F12 C36 C35 121.17(16)
F12 C36 C37 119.46(17)
C35 C36 C37 119.36(17)
C13 C15 H15A 109.5
C13 C15 H15B 109.5
C13 C15 H15C 109.5
H15A C15 H15B 109.5
H15A C15 H15C 109.5
H15B C15 H15C 109.5
C6 C5 H5 114.7
C4 C5 C6 130.52(18)
C4 C5 H5 114.7
F13 C37 C38 120.87(17)
F13 C37 C36 120.86(17)
C38 C37 C36 118.26(17)
Si1 C16 H16A 109.5
Si1 C16 H16B 109.5
Si1 C16 H16C 109.5
H16A C16 H16B 109.5
H16A C16 H16C 109.5
H16B C16 H16C 109.5
F4 C26 C27 120.70(18)
F4 C26 C25 119.67(18)
C25 C26 C27 119.63(19)
F9 C32 C33 121.15(17)
F9 C32 C31 120.16(19)
C33 C32 C31 118.69(19)
F7 C30 C29 119.4(2)
F7 C30 C31 120.01(19)
C31 C30 C29 120.63(17)
Si1 C17 H17A 109.5
Si1 C17 H17B 109.5
Si1 C17 H17C 109.5
H17A C17 H17B 109.5
H17A C17 H17C 109.5
H17B C17 H17C 109.5
N1 B1 C28 115.57(15)
N1 B1 C22 104.94(13)
N1 B1 C34 113.40(13)
C28 B1 C34 97.86(13)
C22 B1 C28 112.18(13)
C22 B1 C34 113.19(15)
Si1 C18 H18A 109.5
Si1 C18 H18B 109.5
Si1 C18 H18C 109.5
H18A C18 H18B 109.5
H18A C18 H18C 109.5
H18B C18 H18C 109.5
C13 C14 H14A 109.5
C13 C14 H14B 109.5
C13 C14 H14C 109.5
H14A C14 H14B 109.5
H14A C14 H14C 109.5
H14B C14 H14C 109.5

loop_
_geom_bond_atom_site_label_1
_geom_bond_atom_site_label_2
_geom_bond_distance
Ge1 O3 1.7336(13)
Ge1 N0AA 1.8689(14)
Ge1 N2 1.8741(14)
Ge1 N1 1.7820(15)
Si2 N1 1.7780(16)
Si2 C20 1.8743(19)
Si2 C19 1.8723(19)
Si2 C21 1.868(2)
Si1 O3 1.6500(15)
Si1 C16 1.861(2)
Si1 C17 1.857(2)
Si1 C18 1.860(2)
F10 C33 1.3538(19)
F15 C39 1.3511(19)
F1 C23 1.349(2)
F2 C24 1.344(2)
F11 C35 1.3531(19)
F5 C27 1.353(2)
F6 C29 1.344(2)
F14 C38 1.3464(19)
F4 C26 1.346(2)
F9 C32 1.341(2)
F12 C36 1.343(2)
F8 C31 1.346(2)
F3 C25 1.341(2)
F13 C37 1.337(2)
F7 C30 1.345(2)
N0AA C1 1.349(2)
N0AA C8 1.476(2)
N2 C7 1.359(2)
N2 C12 1.471(2)
N1 B1 1.592(2)
C1 C7 1.467(2)
C1 C2 1.401(2)
C8 H8A 0.9900
C8 H8B 0.9900
C8 C9 1.526(3)
C7 C6 1.401(2)
C20 H20A 0.9800
C20 H20B 0.9800
C20 H20C 0.9800
C24 C23 1.377(3)
C24 C25 1.377(3)
C28 C33 1.394(3)
C28 C29 1.394(2)
C28 B1 1.664(3)
C27 C22 1.384(3)
C27 C26 1.388(3)
C22 C23 1.399(2)
C22 B1 1.660(3)
C33 C32 1.381(3)
C39 C34 1.388(2)
C39 C38 1.382(2)
C3 H3 0.9500
C3 C2 1.382(3)
C3 C4 1.391(3)
C34 C35 1.399(2)
C34 B1 1.665(3)
C29 C30 1.388(3)
C2 H2 0.9500
C19 H19A 0.9800
C19 H19B 0.9800
C19 H19C 0.9800
C9 H9 1.0000
C9 C10 1.519(3)
C9 C11 1.530(3)
C13 H13 1.0000
C13 C12 1.542(3)
C13 C15 1.525(3)
C13 C14 1.533(3)
C6 H6 0.9500
C6 C5 1.389(3)
C4 H4 0.9500
C4 C5 1.373(3)
C12 H12A 0.9900
C12 H12B 0.9900
C10 H10A 0.9800
C10 H10B 0.9800
C10 H10C 0.9800
C38 C37 1.375(3)
C11 H11A 0.9800
C11 H11B 0.9800
C11 H11C 0.9800
C35 C36 1.376(3)
C21 H21A 0.9800
C21 H21B 0.9800
C21 H21C 0.9800
C25 C26 1.379(3)
C31 C32 1.385(3)
C31 C30 1.364(3)
C36 C37 1.382(3)
C15 H15A 0.9800
C15 H15B 0.9800
C15 H15C 0.9800
C5 H5 0.9500
C16 H16A 0.9800
C16 H16B 0.9800
C16 H16C 0.9800
C17 H17A 0.9800
C17 H17B 0.9800
C17 H17C 0.9800
C18 H18A 0.9800
C18 H18B 0.9800
C18 H18C 0.9800
C14 H14A 0.9800
C14 H14B 0.9800
C14 H14C 0.9800

loop_
_smtbx_masks_void_nr
_smtbx_masks_void_average_x
_smtbx_masks_void_average_y
_smtbx_masks_void_average_z
_smtbx_masks_void_volume
_smtbx_masks_void_count_electrons
1 0.500 0.000 -0.524 401.5 143.8
